data_4125013
loop_
_publ_author_name
'Protchenko, Andrey V.'
'Bates, Joshua I.'
'Saleh, Liban M. A.'
'Blake, Matthew P.'
'Schwarz, Andrew D.'
'Kolychev, Eugene L.'
'Thompson, Amber L.'
'Jones, Cameron'
'Mountford, Philip'
'Aldridge, Simon'

_publ_section_title
;
 Enabling and Probing Oxidative Addition and Reductive Elimination at a
 Group 14 Metal Center: Cleavage and Functionalization of E-H Bonds by a
 Bis(boryl)stannylene.
;
_journal_issue 13
_journal_name_full 'Journal of the American Chemical Society'
_journal_page_first 4555
_journal_page_last 4564
_journal_paper_doi 10.1021/jacs.6b00710
_journal_volume 138
_journal_year 2016
_chemical_compound_source .?
_chemical_formula_moiety 'C24 H56 N2 Si6'
_chemical_formula_sum 'C24 H56 N2 Si6'
_chemical_formula_weight 541.24
_chemical_melting_point ?
_chemical_name_systematic
;
Si(NDipp)(SiMe3)Si(SiMe3)3(NH2)H
;
_space_group_IT_number 14
_symmetry_cell_setting monoclinic
_symmetry_space_group_name_Hall '-P 2yn'
_symmetry_space_group_name_H-M 'P 1 21/n 1'
_atom_sites_solution_hydrogens difmap
_atom_sites_solution_primary direct
_atom_sites_solution_secondary difmap
_cell_angle_alpha 90
_cell_angle_beta 99.2133(10)
_cell_angle_gamma 90
_cell_formula_units_Z 4
_cell_length_a 15.5841(2)
_cell_length_b 12.2901(1)
_cell_length_c 18.1568(2)
_cell_measurement_reflns_used 10053
_cell_measurement_temperature 150
_cell_measurement_theta_max 76
_cell_measurement_theta_min 3
_cell_volume 3432.71(7)
_computing_cell_refinement 'CrysAlis, (Oxford Diffraction, 2002)'
_computing_data_collection 'SuperNova, (Oxford Diffraction, 2010)'
_computing_data_reduction 'CrysAlis, (Oxford Diffraction, 2002)'
_computing_molecular_graphics 'CAMERON (Watkin et al., 1996)'
_computing_publication_material 'CRYSTALS (Betteridge et al., 2003)'
_computing_structure_refinement 'CRYSTALS (Betteridge et al., 2003)'
_computing_structure_solution 'SIR92 (Altomare et al., 1994)'
_diffrn_ambient_temperature 150
_diffrn_measured_fraction_theta_full 0.996
_diffrn_measured_fraction_theta_max 0.990
_diffrn_measurement_device Area
_diffrn_measurement_device_type 'Oxford Diffraction SuperNova'
_diffrn_measurement_method \w
_diffrn_radiation_monochromator graphite
_diffrn_radiation_type 'Cu K\a'
_diffrn_radiation_wavelength 1.54180
_diffrn_reflns_av_R_equivalents 0.024
_diffrn_reflns_limit_h_max 19
_diffrn_reflns_limit_h_min -19
_diffrn_reflns_limit_k_max 15
_diffrn_reflns_limit_k_min -14
_diffrn_reflns_limit_l_max 19
_diffrn_reflns_limit_l_min -22
_diffrn_reflns_number 19157
_diffrn_reflns_theta_full 74.543
_diffrn_reflns_theta_max 76.064
_diffrn_reflns_theta_min 3.474
_diffrn_standards_number 0
_exptl_absorpt_coefficient_mu 2.373
_exptl_absorpt_correction_T_max 0.70
_exptl_absorpt_correction_T_min 0.56
_exptl_absorpt_correction_type multi-scan
_exptl_absorpt_process_details 'CrysAlis, (Oxford Diffraction, 2002)'
_exptl_crystal_colour colourless
_exptl_crystal_density_diffrn 1.047
_exptl_crystal_density_method 'not measured'
_exptl_crystal_description block
_exptl_crystal_F_000 1192
_exptl_crystal_size_max 0.20
_exptl_crystal_size_mid 0.20
_exptl_crystal_size_min 0.15
_refine_diff_density_max 0.29
_refine_diff_density_min -0.24
_refine_ls_extinction_method None
_refine_ls_goodness_of_fit_ref 1.0878
_refine_ls_hydrogen_treatment mixed
_refine_ls_matrix_type full
_refine_ls_number_parameters 301
_refine_ls_number_reflns 6087
_refine_ls_number_restraints 2
_refine_ls_R_factor_all 0.0313
_refine_ls_R_factor_gt 0.0268
_refine_ls_shift/su_max 0.0016725
_refine_ls_shift/su_mean 0.0000890
_refine_ls_structure_factor_coef F
_refine_ls_weighting_details
;
 Method, part 1, Chebychev polynomial, (Watkin, 1994, Prince, 1982) 
 [weight] = 1.0/[A~0~*T~0~(x)+A~1~*T~1~(x) ... +A~n-1~]*T~n-1~(x)] 
 where A~i~ are the Chebychev coefficients listed below and x= Fcalc/Fmax 
 Method = Robust Weighting (Prince, 1982) 
 W = [weight] * [1-(deltaF/6*sigmaF)^2^]^2^ 
 A~i~ are: 
 27.0 -35.3 30.3 -11.6 5.54 
;
_refine_ls_weighting_scheme calc
_refine_ls_wR_factor_all 0.0303
_refine_ls_wR_factor_gt 0.0283
_refine_ls_wR_factor_ref 0.0278
_reflns_limit_h_max 19
_reflns_limit_h_min -19
_reflns_limit_k_max 15
_reflns_limit_k_min 0
_reflns_limit_l_max 22
_reflns_limit_l_min 0
_reflns_number_gt 6306
_reflns_number_total 7108
_reflns_threshold_expression I>2.0\s(I)
_oxford_diffrn_Wilson_B_factor 1.87
_oxford_diffrn_Wilson_scale 0.07
_oxford_refine_ls_r_factor_ref 0.0257
_oxford_refine_ls_scale 4.486(4)
_oxford_reflns_number_all 7081
_oxford_reflns_threshold_expression_ref I>3.0\s(I)
_oxford_structure_analysis_title MPB191
_cod_data_source_file ja6b00710_si_002.cif
_cod_data_source_block silane
_cod_depositor_comments
;
The following automatic conversions were performed:

'_chemical_melting_point' value 'not measured' was changed to '?' -
the value is undefined or not given.

Automatic conversion script
Id: cif_fix_values 4268 2015-11-12 08:31:59Z antanas 

 Adding full bibliography for 4125002--4125015.cif.
;
_cod_original_sg_symbol_H-M 'P 1 21/n 1 '
_cod_database_code 4125013

loop_
_symmetry_equiv_pos_as_xyz
x,y,z
-x,-y,-z
-x+1/2,y+1/2,-z+1/2
x+1/2,-y+1/2,z+1/2

loop_
_atom_site_label
_atom_site_type_symbol
_atom_site_fract_x
_atom_site_fract_y
_atom_site_fract_z
_atom_site_U_iso_or_equiv
_atom_site_occupancy
_atom_site_adp_type
_atom_site_refinement_flags_posn
Si1 Si 0.663621(17) 0.72934(2) 0.490062(15) 0.0189 1.0000 Uani .
Si2 Si 0.741248(17) 0.85978(2) 0.432320(15) 0.0185 1.0000 Uani .
Si3 Si 0.883418(18) 0.81281(3) 0.414981(17) 0.0240 1.0000 Uani .
Si4 Si 0.65854(2) 0.85499(3) 0.310223(17) 0.0282 1.0000 Uani .
Si5 Si 0.73278(2) 1.04223(2) 0.470931(18) 0.0256 1.0000 Uani .
Si6 Si 0.74146(2) 0.75712(2) 0.661552(16) 0.0259 1.0000 Uani .
N1 N 0.69599(6) 0.68426(7) 0.58175(5) 0.0199 1.0000 Uani .
N2 N 0.55831(7) 0.77768(10) 0.46990(7) 0.0367 1.0000 Uani D
C1 C 0.67204(7) 0.57243(8) 0.59362(5) 0.0201 1.0000 Uani .
C2 C 0.59230(7) 0.54800(9) 0.61754(6) 0.0239 1.0000 Uani .
C3 C 0.57405(8) 0.43981(10) 0.63249(7) 0.0313 1.0000 Uani .
C4 C 0.63113(8) 0.35710(10) 0.62369(7) 0.0346 1.0000 Uani .
C5 C 0.70832(8) 0.38128(9) 0.59872(7) 0.0310 1.0000 Uani .
C6 C 0.73010(7) 0.48792(9) 0.58323(6) 0.0236 1.0000 Uani .
C7 C 0.52512(8) 0.63391(10) 0.62783(7) 0.0299 1.0000 Uani .
C8 C 0.43712(8) 0.60848(12) 0.58008(8) 0.0386 1.0000 Uani .
C9 C 0.51286(11) 0.64479(16) 0.70957(8) 0.0539 1.0000 Uani .
C10 C 0.81591(7) 0.50946(10) 0.55635(7) 0.0285 1.0000 Uani .
C11 C 0.82169(9) 0.45003(13) 0.48340(8) 0.0419 1.0000 Uani .
C12 C 0.89333(9) 0.47906(15) 0.61581(9) 0.0498 1.0000 Uani .
C13 C 0.96062(8) 0.76765(12) 0.49955(8) 0.0373 1.0000 Uani .
C14 C 0.93266(8) 0.93667(11) 0.37792(7) 0.0332 1.0000 Uani .
C15 C 0.87790(9) 0.69836(11) 0.34580(8) 0.0362 1.0000 Uani .
C16 C 0.62727(9) 0.71223(12) 0.28100(7) 0.0400 1.0000 Uani .
C17 C 0.72119(10) 0.91241(12) 0.23864(7) 0.0418 1.0000 Uani .
C18 C 0.55570(10) 0.93647(15) 0.30370(9) 0.0518 1.0000 Uani .
C19 C 0.62310(9) 1.07529(11) 0.49529(8) 0.0387 1.0000 Uani .
C20 C 0.74964(10) 1.13573(11) 0.39253(9) 0.0428 1.0000 Uani .
C21 C 0.81730(9) 1.07771(11) 0.55307(8) 0.0394 1.0000 Uani .
C22 C 0.75557(10) 0.66299(11) 0.74352(7) 0.0387 1.0000 Uani .
C23 C 0.67163(10) 0.87480(11) 0.67832(8) 0.0435 1.0000 Uani .
C24 C 0.85105(9) 0.81084(12) 0.65227(8) 0.0392 1.0000 Uani .
H1 H 0.6625(9) 0.6340(12) 0.4492(8) 0.033(4) 1.0000 Uiso .
H2 H 0.5513(12) 0.8446(6) 0.4819(10) 0.058(6) 1.0000 Uiso D
H3 H 0.5172(9) 0.7328(13) 0.4755(11) 0.064(6) 1.0000 Uiso D
H31 H 0.5219 0.4224 0.6499 0.0386 1.0000 Uiso R
H41 H 0.6177 0.2846 0.6347 0.0412 1.0000 Uiso R
H51 H 0.7472 0.3254 0.5935 0.0361 1.0000 Uiso R
H71 H 0.5456 0.7030 0.6124 0.0344 1.0000 Uiso R
H81 H 0.4432 0.5947 0.5279 0.0557 1.0000 Uiso R
H82 H 0.4112 0.5446 0.5992 0.0569 1.0000 Uiso R
H83 H 0.3983 0.6691 0.5805 0.0577 1.0000 Uiso R
H91 H 0.4922 0.5765 0.7271 0.0797 1.0000 Uiso R
H92 H 0.5659 0.6665 0.7409 0.0794 1.0000 Uiso R
H93 H 0.4697 0.7009 0.7120 0.0805 1.0000 Uiso R
H101 H 0.8185 0.5866 0.5471 0.0326 1.0000 Uiso R
H111 H 0.8205 0.3715 0.4915 0.0640 1.0000 Uiso R
H112 H 0.8748 0.4685 0.4661 0.0619 1.0000 Uiso R
H113 H 0.7743 0.4689 0.4453 0.0620 1.0000 Uiso R
H121 H 0.8943 0.4014 0.6274 0.0740 1.0000 Uiso R
H122 H 0.8901 0.5175 0.6617 0.0747 1.0000 Uiso R
H123 H 0.9469 0.4987 0.5998 0.0733 1.0000 Uiso R
H131 H 1.0150 0.7500 0.4841 0.0560 1.0000 Uiso R
H132 H 0.9714 0.8255 0.5359 0.0561 1.0000 Uiso R
H133 H 0.9398 0.7053 0.5212 0.0552 1.0000 Uiso R
H141 H 0.9889 0.9189 0.3661 0.0501 1.0000 Uiso R
H142 H 0.9394 0.9921 0.4157 0.0503 1.0000 Uiso R
H143 H 0.8957 0.9630 0.3338 0.0495 1.0000 Uiso R
H151 H 0.8510 0.6378 0.3637 0.0540 1.0000 Uiso R
H152 H 0.9350 0.6794 0.3384 0.0541 1.0000 Uiso R
H153 H 0.8445 0.7209 0.2986 0.0530 1.0000 Uiso R
H161 H 0.5901 0.6829 0.3128 0.0603 1.0000 Uiso R
H162 H 0.5962 0.7129 0.2311 0.0593 1.0000 Uiso R
H163 H 0.6770 0.6659 0.2840 0.0611 1.0000 Uiso R
H171 H 0.7354 0.9873 0.2502 0.0630 1.0000 Uiso R
H172 H 0.6857 0.9089 0.1916 0.0622 1.0000 Uiso R
H173 H 0.7734 0.8712 0.2364 0.0621 1.0000 Uiso R
H181 H 0.5671 1.0121 0.3138 0.0783 1.0000 Uiso R
H182 H 0.5250 0.9302 0.2551 0.0780 1.0000 Uiso R
H183 H 0.5193 0.9089 0.3379 0.0776 1.0000 Uiso R
H191 H 0.6104 1.0305 0.5346 0.0583 1.0000 Uiso R
H192 H 0.5799 1.0641 0.4532 0.0581 1.0000 Uiso R
H193 H 0.6229 1.1491 0.5104 0.0582 1.0000 Uiso R
H201 H 0.8064 1.1250 0.3791 0.0642 1.0000 Uiso R
H202 H 0.7442 1.2087 0.4077 0.0639 1.0000 Uiso R
H203 H 0.7065 1.1246 0.3501 0.0635 1.0000 Uiso R
H211 H 0.8174 1.1551 0.5588 0.0588 1.0000 Uiso R
H212 H 0.8731 1.0535 0.5448 0.0594 1.0000 Uiso R
H213 H 0.8043 1.0460 0.5971 0.0600 1.0000 Uiso R
H221 H 0.8080 0.6217 0.7441 0.0596 1.0000 Uiso R
H222 H 0.7595 0.7041 0.7881 0.0591 1.0000 Uiso R
H223 H 0.7092 0.6127 0.7421 0.0585 1.0000 Uiso R
H231 H 0.6655 0.9234 0.6381 0.0652 1.0000 Uiso R
H232 H 0.6989 0.9129 0.7214 0.0659 1.0000 Uiso R
H233 H 0.6148 0.8523 0.6848 0.0650 1.0000 Uiso R
H241 H 0.8911 0.7511 0.6516 0.0588 1.0000 Uiso R
H242 H 0.8713 0.8573 0.6944 0.0587 1.0000 Uiso R
H243 H 0.8485 0.8521 0.6074 0.0582 1.0000 Uiso R

loop_
_atom_site_aniso_label
_atom_site_aniso_U_11
_atom_site_aniso_U_22
_atom_site_aniso_U_33
_atom_site_aniso_U_23
_atom_site_aniso_U_13
_atom_site_aniso_U_12
Si1 0.01948(13) 0.01771(13) 0.01903(13) 0.00122(10) 0.00151(10) -0.00176(10)
Si2 0.01835(13) 0.01694(13) 0.02064(13) 0.00109(10) 0.00397(10) 0.00037(10)
Si3 0.01967(13) 0.02514(15) 0.02793(15) -0.00212(12) 0.00652(11) 0.00018(11)
Si4 0.02903(15) 0.03256(17) 0.02167(14) 0.00511(12) -0.00001(11) 0.00008(13)
Si5 0.02672(15) 0.01717(14) 0.03402(16) -0.00031(11) 0.00859(12) 0.00175(11)
Si6 0.03571(16) 0.02132(14) 0.01991(14) -0.00407(11) 0.00184(11) -0.00646(12)
N1 0.0243(4) 0.0172(4) 0.0180(4) -0.0007(3) 0.0023(3) -0.0021(3)
N2 0.0212(5) 0.0457(7) 0.0433(6) 0.0173(5) 0.0053(4) -0.0031(5)
C1 0.0256(5) 0.0190(5) 0.0144(4) 0.0006(4) -0.0013(4) -0.0026(4)
C2 0.0290(5) 0.0255(5) 0.0167(5) 0.0008(4) 0.0016(4) -0.0045(4)
C3 0.0339(6) 0.0315(6) 0.0271(6) 0.0071(5) 0.0011(5) -0.0095(5)
C4 0.0405(7) 0.0225(6) 0.0365(6) 0.0113(5) -0.0066(5) -0.0083(5)
C5 0.0353(6) 0.0201(5) 0.0332(6) 0.0037(5) -0.0075(5) 0.0023(5)
C6 0.0261(5) 0.0213(5) 0.0205(5) 0.0011(4) -0.0048(4) 0.0002(4)
C7 0.0316(6) 0.0321(6) 0.0288(6) -0.0032(5) 0.0132(5) -0.0058(5)
C8 0.0301(6) 0.0374(7) 0.0486(8) 0.0022(6) 0.0071(5) -0.0009(5)
C9 0.0588(9) 0.0717(11) 0.0368(8) -0.0112(7) 0.0248(7) -0.0037(8)
C10 0.0261(5) 0.0238(5) 0.0342(6) -0.0013(5) 0.0005(4) 0.0044(4)
C11 0.0405(7) 0.0460(8) 0.0400(7) -0.0080(6) 0.0090(6) 0.0056(6)
C12 0.0279(6) 0.0693(11) 0.0484(8) 0.0007(8) -0.0060(6) 0.0035(7)
C13 0.0241(6) 0.0459(8) 0.0413(7) 0.0049(6) 0.0035(5) 0.0036(5)
C14 0.0297(6) 0.0360(7) 0.0364(6) -0.0025(5) 0.0127(5) -0.0075(5)
C15 0.0361(6) 0.0311(6) 0.0434(7) -0.0098(5) 0.0124(5) 0.0029(5)
C16 0.0447(7) 0.0462(8) 0.0278(6) -0.0036(6) 0.0015(5) -0.0162(6)
C17 0.0539(8) 0.0440(8) 0.0272(6) 0.0094(6) 0.0059(6) -0.0057(6)
C18 0.0399(7) 0.0682(10) 0.0428(8) 0.0113(7) -0.0072(6) 0.0173(7)
C19 0.0358(7) 0.0304(6) 0.0523(8) -0.0014(6) 0.0143(6) 0.0083(5)
C20 0.0565(8) 0.0226(6) 0.0526(8) 0.0065(6) 0.0192(7) 0.0016(6)
C21 0.0406(7) 0.0271(6) 0.0493(8) -0.0114(6) 0.0033(6) -0.0027(5)
C22 0.0566(8) 0.0357(7) 0.0207(5) -0.0005(5) -0.0033(5) -0.0130(6)
C23 0.0607(9) 0.0298(7) 0.0414(7) -0.0136(6) 0.0122(6) -0.0012(6)
C24 0.0408(7) 0.0404(7) 0.0341(6) -0.0054(5) -0.0013(5) -0.0160(6)

loop_
_atom_type_symbol
_atom_type_scat_dispersion_real
_atom_type_scat_dispersion_imag
_atom_type_scat_Cromer_Mann_a1
_atom_type_scat_Cromer_Mann_b1
_atom_type_scat_Cromer_Mann_a2
_atom_type_scat_Cromer_Mann_b2
_atom_type_scat_Cromer_Mann_a3
_atom_type_scat_Cromer_Mann_b3
_atom_type_scat_Cromer_Mann_a4
_atom_type_scat_Cromer_Mann_b4
_atom_type_scat_Cromer_Mann_c
_atom_type_scat_source
Si 0.2541 0.3302 6.2915 2.4386 3.0353 32.3337 1.9891 0.6785 1.5410 81.6937 1.1407 'International Tables Vol C 4.2.6.8 and 6.1.1.4'
C 0.0181 0.0091 2.3100 20.8439 1.0200 10.2075 1.5886 0.5687 0.8650 51.6512 0.2156 'International Tables Vol C 4.2.6.8 and 6.1.1.4'
N 0.0311 0.0180 12.2126 0.0057 3.1322 9.8933 2.0125 28.9975 1.1663 0.5826 -11.5290 'International Tables Vol C 4.2.6.8 and 6.1.1.4'
H 0.0000 0.0000 0.4930 10.5109 0.3229 26.1257 0.1402 3.1424 0.0408 57.7998 0.0030 'International Tables Vol C 4.2.6.8 and 6.1.1.4'

loop_
_geom_angle_atom_site_label_1
_geom_angle_atom_site_label_2
_geom_angle_atom_site_label_3
_geom_angle
_geom_angle_publ_flag
Si2 Si1 N1 123.29(3) yes
Si2 Si1 N2 102.11(4) yes
N1 Si1 N2 115.44(5) yes
Si2 Si1 H1 107.5(6) no
N1 Si1 H1 102.7(6) no
N2 Si1 H1 104.3(6) no
Si1 Si2 Si3 116.970(15) yes
Si1 Si2 Si4 99.077(14) yes
Si3 Si2 Si4 104.467(15) yes
Si1 Si2 Si5 117.247(15) yes
Si3 Si2 Si5 111.755(15) yes
Si4 Si2 Si5 104.627(15) yes
Si2 Si3 C13 117.13(4) yes
Si2 Si3 C14 107.21(4) yes
C13 Si3 C14 106.73(6) yes
Si2 Si3 C15 109.21(4) yes
C13 Si3 C15 106.28(6) yes
C14 Si3 C15 110.19(6) yes
Si2 Si4 C16 111.36(4) yes
Si2 Si4 C17 111.73(5) yes
C16 Si4 C17 107.17(6) yes
Si2 Si4 C18 112.03(5) yes
C16 Si4 C18 107.51(8) yes
C17 Si4 C18 106.76(7) yes
Si2 Si5 C19 111.84(5) yes
Si2 Si5 C20 109.55(5) yes
C19 Si5 C20 106.80(7) yes
Si2 Si5 C21 113.05(4) yes
C19 Si5 C21 108.19(7) yes
C20 Si5 C21 107.12(7) yes
N1 Si6 C22 108.79(5) yes
N1 Si6 C23 111.22(6) yes
C22 Si6 C23 110.33(7) yes
N1 Si6 C24 111.17(5) yes
C22 Si6 C24 107.36(7) yes
C23 Si6 C24 107.90(7) yes
Si6 N1 Si1 129.87(5) yes
Si6 N1 C1 116.17(7) yes
Si1 N1 C1 113.55(6) yes
Si1 N2 H2 115.3(13) no
Si1 N2 H3 116.9(13) no
H2 N2 H3 117.0(18) no
N1 C1 C2 120.49(9) yes
N1 C1 C6 119.52(9) yes
C2 C1 C6 119.96(10) yes
C1 C2 C3 118.62(11) yes
C1 C2 C7 123.19(10) yes
C3 C2 C7 118.19(10) yes
C2 C3 C4 121.70(11) yes
C2 C3 H31 119.7 no
C4 C3 H31 118.6 no
C3 C4 C5 119.41(11) yes
C3 C4 H41 120.2 no
C5 C4 H41 120.4 no
C4 C5 C6 121.37(11) yes
C4 C5 H51 119.3 no
C6 C5 H51 119.3 no
C1 C6 C5 118.92(11) yes
C1 C6 C10 122.11(10) yes
C5 C6 C10 118.97(10) yes
C2 C7 C8 111.13(10) yes
C2 C7 C9 112.02(11) yes
C8 C7 C9 109.06(11) yes
C2 C7 H71 108.0 no
C8 C7 H71 108.9 no
C9 C7 H71 107.6 no
C7 C8 H81 111.5 no
C7 C8 H82 110.4 no
H81 C8 H82 108.3 no
C7 C8 H83 110.2 no
H81 C8 H83 107.4 no
H82 C8 H83 109.0 no
C7 C9 H91 109.9 no
C7 C9 H92 111.6 no
H91 C9 H92 110.2 no
C7 C9 H93 107.5 no
H91 C9 H93 109.4 no
H92 C9 H93 108.2 no
C6 C10 C11 111.87(10) yes
C6 C10 C12 111.47(10) yes
C11 C10 C12 110.21(11) yes
C6 C10 H101 106.9 no
C11 C10 H101 108.0 no
C12 C10 H101 108.3 no
C10 C11 H111 109.7 no
C10 C11 H112 110.2 no
H111 C11 H112 108.7 no
C10 C11 H113 111.5 no
H111 C11 H113 108.5 no
H112 C11 H113 108.2 no
C10 C12 H121 112.0 no
C10 C12 H122 110.2 no
H121 C12 H122 107.0 no
C10 C12 H123 110.6 no
H121 C12 H123 109.1 no
H122 C12 H123 107.8 no
Si3 C13 H131 108.0 no
Si3 C13 H132 111.1 no
H131 C13 H132 107.5 no
Si3 C13 H133 111.3 no
H131 C13 H133 108.5 no
H132 C13 H133 110.3 no
Si3 C14 H141 109.6 no
Si3 C14 H142 108.9 no
H141 C14 H142 108.7 no
Si3 C14 H143 110.2 no
H141 C14 H143 109.7 no
H142 C14 H143 109.8 no
Si3 C15 H151 109.7 no
Si3 C15 H152 109.6 no
H151 C15 H152 109.6 no
Si3 C15 H153 109.8 no
H151 C15 H153 109.1 no
H152 C15 H153 109.0 no
Si4 C16 H161 109.8 no
Si4 C16 H162 109.3 no
H161 C16 H162 108.3 no
Si4 C16 H163 111.7 no
H161 C16 H163 107.8 no
H162 C16 H163 110.0 no
Si4 C17 H171 109.6 no
Si4 C17 H172 108.3 no
H171 C17 H172 108.9 no
Si4 C17 H173 111.4 no
H171 C17 H173 110.2 no
H172 C17 H173 108.4 no
Si4 C18 H181 112.0 no
Si4 C18 H182 108.5 no
H181 C18 H182 108.1 no
Si4 C18 H183 110.8 no
H181 C18 H183 109.0 no
H182 C18 H183 108.2 no
Si5 C19 H191 111.1 no
Si5 C19 H192 109.6 no
H191 C19 H192 108.5 no
Si5 C19 H193 108.7 no
H191 C19 H193 109.1 no
H192 C19 H193 109.8 no
Si5 C20 H201 110.7 no
Si5 C20 H202 109.2 no
H201 C20 H202 109.4 no
Si5 C20 H203 111.1 no
H201 C20 H203 109.6 no
H202 C20 H203 106.8 no
Si5 C21 H211 107.9 no
Si5 C21 H212 110.2 no
H211 C21 H212 109.9 no
Si5 C21 H213 111.1 no
H211 C21 H213 108.4 no
H212 C21 H213 109.3 no
Si6 C22 H221 109.1 no
Si6 C22 H222 109.4 no
H221 C22 H222 109.6 no
Si6 C22 H223 113.0 no
H221 C22 H223 107.4 no
H222 C22 H223 108.4 no
Si6 C23 H231 110.9 no
Si6 C23 H232 108.7 no
H231 C23 H232 107.7 no
Si6 C23 H233 111.9 no
H231 C23 H233 107.5 no
H232 C23 H233 110.0 no
Si6 C24 H241 109.7 no
Si6 C24 H242 109.1 no
H241 C24 H242 109.2 no
Si6 C24 H243 110.6 no
H241 C24 H243 109.3 no
H242 C24 H243 109.0 no

loop_
_geom_bond_atom_site_label_1
_geom_bond_atom_site_label_2
_geom_bond_distance
_geom_bond_publ_flag
Si1 Si2 2.3535(4) yes
Si1 N1 1.7504(9) yes
Si1 N2 1.7286(11) yes
Si1 H1 1.386(14) no
Si2 Si3 2.3589(4) yes
Si2 Si4 2.3800(4) yes
Si2 Si5 2.3594(4) yes
Si3 C13 1.8766(13) yes
Si3 C14 1.8773(13) yes
Si3 C15 1.8785(13) yes
Si4 C16 1.8748(14) yes
Si4 C17 1.8833(13) yes
Si4 C18 1.8773(15) yes
Si5 C19 1.8774(13) yes
Si5 C20 1.8804(14) yes
Si5 C21 1.8762(14) yes
Si6 N1 1.7534(9) yes
Si6 C22 1.8701(13) yes
Si6 C23 1.8641(14) yes
Si6 C24 1.8635(13) yes
N1 C1 1.4493(13) yes
N2 H2 0.862(5) no
N2 H3 0.863(5) no
C1 C2 1.4129(15) yes
C1 C6 1.4099(15) yes
C2 C3 1.3954(16) yes
C2 C7 1.5193(17) yes
C3 C4 1.3768(19) yes
C3 H31 0.942 no
C4 C5 1.3839(18) yes
C4 H41 0.944 no
C5 C6 1.3937(16) yes
C5 H51 0.930 no
C6 C10 1.5184(16) yes
C7 C8 1.5327(17) yes
C7 C9 1.5324(17) yes
C7 H71 0.965 no
C8 H81 0.982 no
C8 H82 0.972 no
C8 H83 0.961 no
C9 H91 0.971 no
C9 H92 0.963 no
C9 H93 0.969 no
C10 C11 1.5279(18) yes
C10 C12 1.5309(17) yes
C10 H101 0.965 no
C11 H111 0.976 no
C11 H112 0.959 no
C11 H113 0.956 no
C12 H121 0.977 no
C12 H122 0.967 no
C12 H123 0.958 no
C13 H131 0.958 no
C13 H132 0.967 no
C13 H133 0.942 no
C14 H141 0.961 no
C14 H142 0.961 no
C14 H143 0.965 no
C15 H151 0.938 no
C15 H152 0.950 no
C15 H153 0.969 no
C16 H161 0.952 no
C16 H162 0.957 no
C16 H163 0.956 no
C17 H171 0.962 no
C17 H172 0.941 no
C17 H173 0.964 no
C18 H181 0.959 no
C18 H182 0.937 no
C18 H183 0.967 no
C19 H191 0.947 no
C19 H192 0.945 no
C19 H193 0.948 no
C20 H201 0.964 no
C20 H202 0.947 no
C20 H203 0.948 no
C21 H211 0.957 no
C21 H212 0.953 no
C21 H213 0.941 no
C22 H221 0.960 no
C22 H222 0.948 no
C22 H223 0.949 no
C23 H231 0.937 no
C23 H232 0.951 no
C23 H233 0.953 no
C24 H241 0.965 no
C24 H242 0.965 no
C24 H243 0.955 no
